data_2008263
loop_
_publ_author_name
'Mostafa Khouili'
'M. Dolors Pujol'
'Xavier Solans'
'Merc\`e Font-Bardia'
'Abdelaman Souizi'
'Gerard Coudert'
'Gerald Guillaumet'

_publ_section_title
;
 (3<i>R</i>)-4,4-Dimethyl-2-oxotetrahydrofuran-3-yl
 (<i>2S</i>)-7-methoxy-2,3-dihydro-1,4-benzodioxin-2-carboxylate
;
_journal_issue 3
_journal_name_full 'Acta Crystallographica Section C'
_journal_page_first 387
_journal_page_last 389
_journal_paper_doi 10.1107/S0108270198013900
_journal_volume 55
_journal_year 1999
_chemical_formula_moiety 'C16 H18 O7'
_chemical_formula_sum 'C16 H18 O7'
_chemical_formula_weight 322.30
_chemical_name_systematic
;
 2(S)-7-methoxy-2-(3-(R)-4,5-dihydro-4,4-dimethyl-3H-2-oxo-3-oxicarbonyl)-
 2,3-dihydro-1,4-benzodioxin
;
_space_group_IT_number 19
_symmetry_cell_setting orthorhombic
_symmetry_space_group_name_Hall 'P 2ac 2ab'
_symmetry_space_group_name_H-M 'P 21 21 21'
_audit_creation_method SHELXL-97
_cell_angle_alpha 90.00
_cell_angle_beta 90.00
_cell_angle_gamma 90.00
_cell_formula_units_Z 4
_cell_length_a 10.313(4)
_cell_length_b 11.871(2)
_cell_length_c 12.713(2)
_cell_measurement_reflns_used 25
_cell_measurement_temperature 298(2)
_cell_measurement_theta_max 21
_cell_measurement_theta_min 12
_cell_volume 1556.4(7)
_computing_cell_refinement 'CAD-4 Software'
_computing_data_collection 'CAD-4 Software (Kretschmar, 1996)'
_computing_data_reduction 'CFEO (Solans, 1978)'
_computing_molecular_graphics 'ORTEP (Brueggemann & Schmid, 1990)'
_computing_publication_material 'PLATON (Spek, 1990)'
_computing_structure_refinement 'SHELXL97 (Sheldrick, 1997a)'
_computing_structure_solution 'SHELXS97 (Sheldrick, 1997b)'
_diffrn_ambient_temperature 298(2)
_diffrn_measured_fraction_theta_full 0.998
_diffrn_measured_fraction_theta_max 0.998
_diffrn_measurement_device_type 'Enraf-Nonius CAD4'
_diffrn_measurement_method \w--2\q
_diffrn_radiation_monochromator graphite
_diffrn_radiation_source 'fine-focus sealed tube'
_diffrn_radiation_type MoK\a
_diffrn_radiation_wavelength 0.71069
_diffrn_reflns_av_R_equivalents 0.0101
_diffrn_reflns_av_sigmaI/netI 0.0144
_diffrn_reflns_limit_h_max 14
_diffrn_reflns_limit_h_min -1
_diffrn_reflns_limit_k_max 16
_diffrn_reflns_limit_k_min -5
_diffrn_reflns_limit_l_max 17
_diffrn_reflns_limit_l_min -4
_diffrn_reflns_number 2587
_diffrn_reflns_theta_full 29.93
_diffrn_reflns_theta_max 29.93
_diffrn_reflns_theta_min 2.35
_diffrn_standards_decay_% 0
_diffrn_standards_interval_time '120 min.'
_diffrn_standards_number 3
_exptl_absorpt_coefficient_mu 0.109
_exptl_absorpt_correction_type none
_exptl_crystal_colour colourless
_exptl_crystal_density_diffrn 1.375
_exptl_crystal_density_method 'not measured'
_exptl_crystal_description prism
_exptl_crystal_F_000 680
_exptl_crystal_size_max 0.4
_exptl_crystal_size_mid 0.2
_exptl_crystal_size_min 0.2
_refine_diff_density_max 0.311
_refine_diff_density_min -0.250
_refine_ls_abs_structure_details 'Flack (1983)'
_refine_ls_abs_structure_Flack -1.8(13)
_refine_ls_extinction_coef 0.098(10)
_refine_ls_extinction_method 'SHELXL97 (Sheldrick, 1997)'
_refine_ls_goodness_of_fit_ref 1.049
_refine_ls_hydrogen_treatment mixed
_refine_ls_matrix_type full
_refine_ls_number_parameters 266
_refine_ls_number_reflns 2555
_refine_ls_number_restraints 0
_refine_ls_restrained_S_all 1.049
_refine_ls_R_factor_all 0.0631
_refine_ls_R_factor_gt 0.0536
_refine_ls_shift/su_max 0.007
_refine_ls_shift/su_mean 0.001
_refine_ls_structure_factor_coef Fsqd
_refine_ls_weighting_details 'w = 1/[\s^2^(Fo^2^)+(0.1183P)^2^+0.0310P] where P=(Fo^2^+2Fc^2^)/3'
_refine_ls_weighting_scheme calc
_refine_ls_wR_factor_ref 0.1520
_reflns_number_gt 2234
_reflns_number_total 2555
_reflns_threshold_expression I>2\s(I)
_cod_data_source_file gs1024.cif
_cod_data_source_block far49
_cod_depositor_comments
;
The following automatic conversions were performed:

'_refine_ls_weighting_scheme' value 'calc w =
1/[\s^2^(Fo^2^)+(0.1183P)^2^+0.0310P] where P=(Fo^2^+2Fc^2^)/3' was
changed to 'calc'. New tag '_refine_ls_weighting_details' was
created. The value of the new tag was set to 'w =
1/[\s^2^(Fo^2^)+(0.1183P)^2^+0.0310P] where P=(Fo^2^+2Fc^2^)/3'.

Automatic conversion script
Id: cif_fix_values 3143 2015-03-26 13:38:13Z robertas 
;
_cod_original_sg_symbol_H-M P2~1~2~1~2~1~
_cod_database_code 2008263
_cod_database_fobs_code 2008263

loop_
_symmetry_equiv_pos_as_xyz
'x, y, z'
'-x+1/2, -y, z+1/2'
'-x, y+1/2, -z+1/2'
'x+1/2, -y+1/2, -z'

loop_
_atom_site_label
_atom_site_fract_x
_atom_site_fract_y
_atom_site_fract_z
_atom_site_U_iso_or_equiv
_atom_site_adp_type
_atom_site_calc_flag
_atom_site_refinement_flags
_atom_site_occupancy
_atom_site_disorder_assembly
_atom_site_disorder_group
_atom_site_type_symbol
O1 0.01888(18) 0.76079(14) 0.84353(12) 0.0504(4) Uani d . 1 . . O
O2 0.03067(19) 0.71737(15) 1.06368(12) 0.0522(4) Uani d . 1 . . O
O3 0.19690(17) 0.91046(17) 0.92167(15) 0.0569(4) Uani d . 1 . . O
O4 0.03727(16) 1.00746(13) 1.00148(14) 0.0485(4) Uani d . 1 . . O
O5 0.0939(2) 1.25868(15) 1.12971(18) 0.0665(6) Uani d . 1 . . O
O6 -0.0365(2) 1.23275(18) 0.9925(2) 0.0742(6) Uani d . 1 . . O
O7 0.2273(2) 0.41840(16) 0.76954(13) 0.0557(5) Uani d . 1 . . O
C1 -0.0233(2) 0.8401(2) 0.91994(18) 0.0472(5) Uani d . 1 . . C
C2 0.07569(19) 0.66511(17) 0.88317(16) 0.0390(4) Uani d . 1 . . C
C3 0.1249(2) 0.58805(18) 0.81155(15) 0.0401(4) Uani d . 1 . . C
C4 0.1817(2) 0.48880(18) 0.84652(17) 0.0421(4) Uani d . 1 . . C
C5 0.1914(2) 0.4677(2) 0.95478(19) 0.0481(5) Uani d . 1 . . C
C6 0.1397(2) 0.5443(2) 1.02530(16) 0.0477(5) Uani d . 1 . . C
C7 0.0821(2) 0.64278(18) 0.99106(16) 0.0420(4) Uani d . 1 . . C
C8 -0.0718(2) 0.7823(2) 1.0189(2) 0.0537(6) Uani d . 1 . . C
H8 -0.1012 0.8382 1.0691 0.043(7) Uiso calc R 1 . . H
H8A -0.1444 0.7336 1.0019 0.091(12) Uiso calc R 1 . . H
C9 0.0854(2) 0.92122(18) 0.94603(16) 0.0414(4) Uani d . 1 . . C
C10 0.1257(2) 1.09090(19) 1.03833(18) 0.0444(4) Uani d . 1 . . C
C11 0.0506(2) 1.20083(19) 1.0478(2) 0.0526(5) Uani d . 1 . . C
C12 0.1985(3) 1.1962(2) 1.1815(3) 0.0620(7) Uani d . 1 . . C
C13 0.1795(2) 1.07257(19) 1.14972(18) 0.0444(4) Uani d . 1 . . C
C14 0.0811(3) 1.0156(3) 1.2206(2) 0.0593(6) Uani d . 1 . . C
H14 0.0010 1.0567 1.2185 0.070(11) Uiso calc R 1 . . H
H14A 0.1134 1.0142 1.2914 0.074(10) Uiso calc R 1 . . H
H14B 0.0667 0.9399 1.1967 0.074(10) Uiso calc R 1 . . H
C15 0.3086(3) 1.0100(3) 1.1503(3) 0.0693(8) Uani d . 1 . . C
C16 0.2464(3) 0.3035(2) 0.7950(3) 0.0601(6) Uani d . 1 . . C
H1 -0.094(3) 0.880(3) 0.890(3) 0.058(9) Uiso d . 1 . . H
H3 0.121(3) 0.605(2) 0.738(3) 0.055(8) Uiso d . 1 . . H
H5 0.230(3) 0.397(2) 0.978(2) 0.048(7) Uiso d . 1 . . H
H6 0.153(4) 0.519(3) 1.100(3) 0.071(10) Uiso d . 1 . . H
H10 0.193(3) 1.099(2) 0.981(2) 0.053(8) Uiso d . 1 . . H
H12 0.186(3) 1.220(3) 1.255(2) 0.055(8) Uiso d . 1 . . H
H12A 0.282(5) 1.225(5) 1.147(4) 0.107(16) Uiso d . 1 . . H
H15 0.355(5) 1.011(4) 1.223(4) 0.099(14) Uiso d . 1 . . H
H15A 0.305(5) 0.926(4) 1.128(4) 0.109(15) Uiso d . 1 . . H
H15B 0.372(4) 1.040(3) 1.094(3) 0.076(11) Uiso d . 1 . . H
H16 0.271(4) 0.267(3) 0.733(3) 0.064(9) Uiso d . 1 . . H
H16A 0.157(4) 0.269(3) 0.832(3) 0.061(9) Uiso d . 1 . . H
H16B 0.311(3) 0.289(3) 0.849(3) 0.062(9) Uiso d . 1 . . H

loop_
_atom_site_aniso_label
_atom_site_aniso_U_11
_atom_site_aniso_U_22
_atom_site_aniso_U_33
_atom_site_aniso_U_12
_atom_site_aniso_U_13
_atom_site_aniso_U_23
O1 0.0605(9) 0.0500(8) 0.0407(7) 0.0046(7) -0.0132(7) -0.0052(6)
O2 0.0585(9) 0.0588(9) 0.0393(7) -0.0025(8) 0.0072(7) -0.0045(6)
O3 0.0426(8) 0.0671(10) 0.0609(9) -0.0019(8) 0.0113(7) -0.0127(9)
O4 0.0375(6) 0.0546(8) 0.0535(8) -0.0046(6) 0.0018(7) -0.0129(7)
O5 0.0803(13) 0.0451(8) 0.0740(12) 0.0021(9) 0.0042(11) -0.0086(8)
O6 0.0701(12) 0.0681(11) 0.0844(13) 0.0072(11) -0.0079(13) 0.0198(11)
O7 0.0644(11) 0.0532(9) 0.0495(8) 0.0023(8) 0.0105(8) -0.0046(7)
C1 0.0406(9) 0.0517(10) 0.0493(11) 0.0030(8) -0.0092(9) -0.0077(9)
C2 0.0361(8) 0.0448(9) 0.0361(8) -0.0060(7) -0.0039(7) -0.0005(7)
C3 0.0413(9) 0.0458(9) 0.0331(8) -0.0086(8) -0.0031(7) -0.0002(7)
C4 0.0373(9) 0.0482(10) 0.0407(9) -0.0065(8) 0.0025(8) -0.0013(8)
C5 0.0466(11) 0.0529(11) 0.0448(10) -0.0017(9) -0.0035(9) 0.0066(9)
C6 0.0494(11) 0.0577(11) 0.0359(9) -0.0054(10) -0.0006(9) 0.0055(8)
C7 0.0389(9) 0.0514(10) 0.0357(8) -0.0080(8) 0.0005(8) -0.0020(8)
C8 0.0392(9) 0.0570(12) 0.0649(14) -0.0060(9) 0.0056(10) -0.0101(11)
C9 0.0411(9) 0.0470(9) 0.0362(8) 0.0010(8) -0.0023(8) -0.0005(8)
C10 0.0373(9) 0.0484(9) 0.0475(10) -0.0065(8) 0.0056(8) -0.0051(9)
C11 0.0517(12) 0.0470(10) 0.0593(13) -0.0013(10) 0.0077(11) 0.0090(10)
C12 0.0645(15) 0.0571(14) 0.0645(15) -0.0059(12) -0.0049(14) -0.0153(12)
C13 0.0355(9) 0.0497(10) 0.0480(10) 0.0009(8) 0.0011(8) -0.0070(9)
C14 0.0529(13) 0.0736(15) 0.0514(12) -0.0033(12) 0.0036(10) 0.0120(12)
C15 0.0441(12) 0.094(2) 0.0695(16) 0.0198(14) -0.0093(13) -0.0177(17)
C16 0.0607(14) 0.0557(13) 0.0640(15) 0.0071(12) -0.0099(13) -0.0047(12)

loop_
_atom_type_symbol
_atom_type_description
_atom_type_scat_dispersion_real
_atom_type_scat_dispersion_imag
_atom_type_scat_source
C C 0.0033 0.0016 'International Tables Vol C Tables 4.2.6.8 and 6.1.1.4'
H H 0.0000 0.0000 'International Tables Vol C Tables 4.2.6.8 and 6.1.1.4'
O O 0.0106 0.0060 'International Tables Vol C Tables 4.2.6.8 and 6.1.1.4'

loop_
_geom_angle_atom_site_label_1
_geom_angle_atom_site_label_2
_geom_angle_atom_site_label_3
_geom_angle
_geom_angle_publ_flag
C2 O1 C1 115.32(16) ?
C7 O2 C8 111.28(18) ?
C9 O4 C10 117.87(17) ?
C11 O5 C12 109.8(2) ?
C4 O7 C16 118.2(2) ?
O1 C1 C9 110.18(19) ?
O1 C1 C8 111.55(19) ?
C9 C1 C8 110.50(18) ?
O1 C1 H1 107(2) ?
C9 C1 H1 110.0(19) ?
C8 C1 H1 107(2) ?
O1 C2 C3 117.42(17) ?
O1 C2 C7 122.44(19) yes
C3 C2 C7 120.11(19) ?
C2 C3 C4 120.25(18) ?
C2 C3 H3 119.5(18) ?
C4 C3 H3 120.2(18) ?
O7 C4 C3 115.70(19) yes
O7 C4 C5 124.6(2) yes
C3 C4 C5 119.7(2) ?
C6 C5 C4 119.4(2) ?
C6 C5 H5 121.6(17) ?
C4 C5 H5 118.9(17) ?
C7 C6 C5 121.2(2) ?
C7 C6 H6 127(2) ?
C5 C6 H6 112(2) ?
C6 C7 O2 119.7(2) ?
C6 C7 C2 119.3(2) ?
O2 C7 C2 121.0(2) yes
O2 C8 C1 109.31(18) ?
O2 C8 H8 109.8 ?
C1 C8 H8 109.8 ?
O2 C8 H8A 109.8 ?
C1 C8 H8A 109.8 ?
H8 C8 H8A 108.3 ?
O3 C9 O4 125.0(2) yes
O3 C9 C1 125.9(2) yes
O4 C9 C1 109.12(18) yes
O4 C10 C11 107.25(17) ?
O4 C10 C13 115.81(19) ?
C11 C10 C13 103.42(18) ?
O4 C10 H10 105.9(17) ?
C11 C10 H10 108.8(16) ?
C13 C10 H10 115.2(18) ?
O6 C11 O5 123.3(2) ?
O6 C11 C10 127.1(3) ?
O5 C11 C10 109.6(2) ?
O5 C12 C13 105.8(2) ?
O5 C12 H12 101(2) ?
C13 C12 H12 120.2(19) ?
O5 C12 H12A 105(3) ?
C13 C12 H12A 108(3) ?
H12 C12 H12A 115(4) ?
C14 C13 C15 111.4(2) ?
C14 C13 C12 110.8(2) ?
C15 C13 C12 110.7(2) ?
C14 C13 C10 111.66(19) ?
C15 C13 C10 112.9(2) ?
C12 C13 C10 98.8(2) ?
C13 C14 H14 109.5 ?
C13 C14 H14A 109.5 ?
H14 C14 H14A 109.5 ?
C13 C14 H14B 109.5 ?
H14 C14 H14B 109.5 ?
H14A C14 H14B 109.5 ?
C13 C15 H15 114(3) ?
C13 C15 H15A 116(3) ?
H15 C15 H15A 106(4) ?
C13 C15 H15B 113(2) ?
H15 C15 H15B 108(4) ?
H15A C15 H15B 100(4) ?
O7 C16 H16 107(2) ?
O7 C16 H16A 109.7(17) ?
H16 C16 H16A 115(3) ?
O7 C16 H16B 115(2) ?
H16 C16 H16B 109(3) ?
H16A C16 H16B 102(3) ?

loop_
_geom_bond_atom_site_label_1
_geom_bond_atom_site_label_2
_geom_bond_site_symmetry_2
_geom_bond_distance
_geom_bond_publ_flag
O1 C2 . 1.374(3) yes
O1 C1 . 1.421(3) yes
O2 C7 . 1.385(3) yes
O2 C8 . 1.426(3) yes
O3 C9 . 1.198(3) ?
O4 C9 . 1.338(2) ?
O4 C10 . 1.426(3) ?
O5 C11 . 1.325(3) yes
O5 C12 . 1.465(4) yes
O6 C11 . 1.203(3) ?
O7 C4 . 1.370(3) ?
O7 C16 . 1.416(4) ?
C1 C9 . 1.514(3) yes
C1 C8 . 1.518(4) ?
C1 H1 . 0.95(3) ?
C2 C3 . 1.387(3) ?
C2 C7 . 1.399(3) ?
C3 C4 . 1.389(3) ?
C3 H3 . 0.95(3) ?
C4 C5 . 1.402(3) ?
C5 C6 . 1.384(4) ?
C5 H5 . 0.97(3) ?
C6 C7 . 1.382(3) ?
C6 H6 . 1.00(4) ?
C8 H8 . 0.9700 ?
C8 H8A . 0.9700 ?
C10 C11 . 1.522(3) ?
C10 C13 . 1.536(3) ?
C10 H10 . 1.01(3) ?
C12 C13 . 1.534(4) ?
C12 H12 . 0.98(3) ?
C12 H12A . 1.03(6) ?
C13 C14 . 1.516(3) ?
C13 C15 . 1.524(3) ?
C14 H14 . 0.9600 ?
C14 H14A . 0.9600 ?
C14 H14B . 0.9600 ?
C15 H15 . 1.04(5) ?
C15 H15A . 1.04(5) ?
C15 H15B . 1.03(4) ?
C16 H16 . 0.94(3) ?
C16 H16A . 1.12(4) ?
C16 H16B . 0.97(4) ?

loop_
_geom_torsion_atom_site_label_1
_geom_torsion_atom_site_label_2
_geom_torsion_atom_site_label_3
_geom_torsion_atom_site_label_4
_geom_torsion
_geom_torsion_publ_flag
C2 O1 C1 C9 88.8(2) yes
C2 O1 C1 C8 -34.3(3) ?
C1 O1 C2 C3 -176.50(19) ?
C1 O1 C2 C7 5.1(3) yes
O1 C2 C3 C4 -178.98(18) ?
C7 C2 C3 C4 -0.5(3) ?
C16 O7 C4 C3 -159.6(2) ?
C16 O7 C4 C5 21.8(3) ?
C2 C3 C4 O7 -179.94(19) ?
C2 C3 C4 C5 -1.3(3) ?
O7 C4 C5 C6 -178.9(2) ?
C3 C4 C5 C6 2.5(3) ?
C4 C5 C6 C7 -2.0(3) ?
C5 C6 C7 O2 179.7(2) ?
C5 C6 C7 C2 0.2(3) ?
C8 O2 C7 C6 -153.1(2) ?
C8 O2 C7 C2 26.4(3) yes
O1 C2 C7 C6 179.44(19) ?
C3 C2 C7 C6 1.1(3) ?
O1 C2 C7 O2 0.0(3) ?
C3 C2 C7 O2 -178.40(18) ?
C7 O2 C8 C1 -54.6(2) ?
O1 C1 C8 O2 60.4(2) ?
C9 C1 C8 O2 -62.5(2) ?
C10 O4 C9 O3 -2.7(3) yes
C10 O4 C9 C1 177.03(19) ?
O1 C1 C9 O3 -12.3(3) yes
C8 C1 C9 O3 111.4(3) ?
O1 C1 C9 O4 167.98(17) ?
C8 C1 C9 O4 -68.3(2) ?
C9 O4 C10 C11 152.30(19) yes
C9 O4 C10 C13 -92.9(2) ?
C12 O5 C11 O6 179.0(3) ?
C12 O5 C11 C10 0.1(3) ?
O4 C10 C11 O6 -34.1(3) ?
C13 C10 C11 O6 -157.0(3) ?
O4 C10 C11 O5 144.7(2) ?
C13 C10 C11 O5 21.9(2) ?
C11 O5 C12 C13 -22.3(3) ?
O5 C12 C13 C14 -83.8(3) ?
O5 C12 C13 C15 152.1(3) ?
O5 C12 C13 C10 33.5(3) ?
O4 C10 C13 C14 -32.8(3) ?
C11 C10 C13 C14 84.2(2) ?
O4 C10 C13 C15 93.6(3) ?
C11 C10 C13 C15 -149.4(2) ?
O4 C10 C13 C12 -149.4(2) ?
C11 C10 C13 C12 -32.4(2) ?

loop_
_cod_related_entry_id
_cod_related_entry_database
_cod_related_entry_code
1 ChemSpider 9166076
